data_7123257
loop_
_publ_author_name
'Sun, Zhanghua'
'Zang, Qiguang'
'Luo, Qing'
'Lv, Chunyan'
'Cao, Feng'
'Song, Qingbao'
'Zhao, Ruiyang'
'Zhang, Yujian'
'Wong, Wai-Yeung'

_publ_section_title
;
 Emission enhancement and high sensitivity of a \p-conjugated dye towards
 pressure: the synergistic effect of supramolecular interactions and
 H-aggregation
;
_journal_name_full 'Chemical Communications'
_journal_paper_doi 10.1039/C9CC00978G
_journal_year 2019
_chemical_formula_moiety 'C34 H26 N4 O S'
_chemical_formula_sum 'C34 H26 N4 O S'
_chemical_formula_weight 538.65
_space_group_crystal_system monoclinic
_space_group_IT_number 14
_space_group_name_Hall '-P 2ybc'
_space_group_name_H-M_alt 'P 1 21/c 1'
_symmetry_space_group_name_Hall '-P 2ybc'
_symmetry_space_group_name_H-M 'P 1 21/c 1'
_atom_sites_solution_hydrogens geom
_atom_sites_solution_primary dual
_audit_block_doi 10.5517/ccdc.csd.cc21v98h
_audit_creation_date 2019-03-05
_audit_creation_method
;
Olex2 1.2
(compiled 2018.05.29 svn.r3508 for OlexSys, GUI svn.r5506)
;
_audit_update_record
;
2019-03-09 deposited with the CCDC.    2019-03-26 downloaded from the CCDC.
;
_cell_angle_alpha 90
_cell_angle_beta 105.704(5)
_cell_angle_gamma 90
_cell_formula_units_Z 4
_cell_length_a 17.3663(9)
_cell_length_b 15.3052(5)
_cell_length_c 10.2855(5)
_cell_measurement_reflns_used 4705
_cell_measurement_temperature 150.00(10)
_cell_measurement_theta_max 73.2240
_cell_measurement_theta_min 3.9100
_cell_volume 2631.8(2)
_computing_cell_refinement 'CrysAlisPro 1.171.39.28b (Rigaku OD, 2015)'
_computing_data_collection 'CrysAlisPro 1.171.39.28b (Rigaku OD, 2015)'
_computing_data_reduction 'CrysAlisPro 1.171.39.28b (Rigaku OD, 2015)'
_computing_molecular_graphics 'Olex2 (Dolomanov et al., 2009)'
_computing_publication_material 'Olex2 (Dolomanov et al., 2009)'
_computing_structure_refinement 'ShelXL (Sheldrick, 2015)'
_computing_structure_solution 'ShelXT (Sheldrick, 2015)'
_diffrn_ambient_environment N~2~
_diffrn_ambient_temperature 150.00(10)
_diffrn_detector 'CCD plate'
_diffrn_measured_fraction_theta_full 0.998
_diffrn_measured_fraction_theta_max 0.977
_diffrn_measurement_details
;
List of Runs (angles in degrees, time in seconds):

  # Type    Start    End  Width  t~exp~   \w     \q     \k     \f   Frames
#--------------------------------------------------------------------------
  1  \w    -53.00   8.00   0.50    0.50    --    0.00 -38.00-150.00  122
  2  \w    -12.00  19.00   0.50    0.50    --    0.00  72.00-150.00   62
  3  \w     24.00  56.00   0.50    0.50    --    0.00  72.00-150.00   64
  4  \w     -4.00  70.00   0.50    0.97    --    5.00  48.00  45.75  148
  5  \w   -100.00 -10.00   0.50    0.97    --  -98.80  19.00-150.00  180
  6  \w    -99.00  -9.00   0.50    0.97    --  -98.80  72.00-120.00  180
  7  \w    -43.00 -11.00   0.50    0.97    --  -98.80  38.00  30.00   64
  8  \w   -113.00 -43.00   0.50    0.97    --  -98.80  72.00  60.00  140
  9  \w    -72.00 -14.00   0.50    0.97    --  -98.80  72.00  30.00  116
 10  \w   -112.00 -28.00   0.50    0.97    --  -98.80  57.00   0.00  168
 11  \w   -110.00 -83.00   0.50    0.97    --  -98.80  19.00 120.00   54
 12  \w    -38.00  -9.00   0.50    0.97    --  -98.80  19.00 120.00   58
 13  \w   -113.00 -10.00   0.50    0.97    --  -98.80  38.00-180.00  206
 14  \w   -113.00 -64.00   0.50    0.97    --  -98.80  38.00  30.00   98
;
_diffrn_measurement_device 'four-circle diffractometer'
_diffrn_measurement_device_type 'XtaLAB AFC12 (RCD3): Kappa single'
_diffrn_measurement_method '\w scans'
_diffrn_orient_matrix_type 'CrysAlisPro convention (1999,Acta A55,543-557)'
_diffrn_orient_matrix_UB_11 0.0185804000
_diffrn_orient_matrix_UB_12 0.0926236000
_diffrn_orient_matrix_UB_13 -0.0414402000
_diffrn_orient_matrix_UB_21 0.0902657000
_diffrn_orient_matrix_UB_22 -0.0197405000
_diffrn_orient_matrix_UB_23 0.0489891000
_diffrn_orient_matrix_UB_31 -0.0016507000
_diffrn_orient_matrix_UB_32 -0.0339341000
_diffrn_orient_matrix_UB_33 -0.1417992000
_diffrn_radiation_monochromator graphite
_diffrn_radiation_probe x-ray
_diffrn_radiation_type CuK\a
_diffrn_radiation_wavelength 1.54184
_diffrn_reflns_av_R_equivalents 0.0427
_diffrn_reflns_av_unetI/netI 0.0509
_diffrn_reflns_Laue_measured_fraction_full 0.998
_diffrn_reflns_Laue_measured_fraction_max 0.977
_diffrn_reflns_limit_h_max 21
_diffrn_reflns_limit_h_min -20
_diffrn_reflns_limit_k_max 16
_diffrn_reflns_limit_k_min -18
_diffrn_reflns_limit_l_max 6
_diffrn_reflns_limit_l_min -12
_diffrn_reflns_number 14050
_diffrn_reflns_point_group_measured_fraction_full 0.998
_diffrn_reflns_point_group_measured_fraction_max 0.977
_diffrn_reflns_theta_full 67.684
_diffrn_reflns_theta_max 73.701
_diffrn_reflns_theta_min 2.643
_diffrn_source 'fine-focus sealed X-ray tube'
_diffrn_source_type 'Enhance (Cu) X-ray Source'
_exptl_absorpt_coefficient_mu 1.374
_exptl_absorpt_correction_T_max 1.00000
_exptl_absorpt_correction_T_min 0.82645
_exptl_absorpt_correction_type multi-scan
_exptl_absorpt_process_details
;
CrysAlisPro 1.171.39.28b (Rigaku Oxford Diffraction, 2015)
Empirical absorption correction using spherical harmonics,
 implemented in SCALE3 ABSPACK scaling algorithm.
;
_exptl_crystal_colour red
_exptl_crystal_colour_primary red
_exptl_crystal_density_diffrn 1.359
_exptl_crystal_description block
_exptl_crystal_F_000 1128
_exptl_crystal_size_max 0.07
_exptl_crystal_size_mid 0.06
_exptl_crystal_size_min 0.05
_refine_diff_density_max 0.812
_refine_diff_density_min -0.826
_refine_diff_density_rms 0.093
_refine_ls_extinction_method none
_refine_ls_goodness_of_fit_ref 1.090
_refine_ls_hydrogen_treatment constr
_refine_ls_matrix_type full
_refine_ls_number_parameters 362
_refine_ls_number_reflns 5184
_refine_ls_number_restraints 0
_refine_ls_restrained_S_all 1.090
_refine_ls_R_factor_all 0.0959
_refine_ls_R_factor_gt 0.0814
_refine_ls_shift/su_max 0.000
_refine_ls_shift/su_mean 0.000
_refine_ls_structure_factor_coef Fsqd
_refine_ls_weighting_details 'w=1/[\s^2^(Fo^2^)+(0.0813P)^2^+10.5289P] where P=(Fo^2^+2Fc^2^)/3'
_refine_ls_weighting_scheme calc
_refine_ls_wR_factor_gt 0.2318
_refine_ls_wR_factor_ref 0.2398
_reflns_Friedel_coverage 0.000
_reflns_number_gt 4089
_reflns_number_total 5184
_reflns_threshold_expression 'I > 2\s(I)'
_cod_data_source_file c9cc00978g2.cif
_cod_data_source_block 1
_cod_database_code 7123257
_shelx_shelxl_version_number 2018/3
_shelx_space_group_comment
;
The symmetry employed for this shelxl refinement is uniquely defined
by the following loop, which should always be used as a source of
symmetry information in preference to the above space-group names.
They are only intended as comments.
;
_reflns_odcompleteness_completeness 99.94
_reflns_odcompleteness_iscentric 1
_reflns_odcompleteness_theta 66.97
_olex2_refinement_description
;
1. Fixed Uiso
 At 1.2 times of:
  All C(H) groups, All N(H) groups
 At 1.5 times of:
  All C(H,H,H) groups
2.a Aromatic/amide H refined with riding coordinates:
 N004(H004), N005(H005), C006(H006), C00B(H00B), C00F(H00F), C00G(H00G),
 C00H(H00H), C00L(H00L), C00M(H00M), C00O(H00O), C00P(H00P), C00Q(H00Q),
 C00R(H00R), C00S(H00S), C00T(H00T), C00U(H00U), C00V(H00V), C00W(H00W),
 C00X(H00X), C00Y(H00Y), C012(H012), C013(H013), C014(H014)
2.b Idealised Me refined as rotating group:
 C010(H01A,H01B,H01C)
;
_olex2_submission_special_instructions 'No special instructions were received'
_oxdiff_exptl_absorpt_empirical_details
;
Empirical correction (ABSPACK) includes:
- Absorption correction using spherical harmonics
- Frame scaling
;
_oxdiff_exptl_absorpt_empirical_full_max 1.980
_oxdiff_exptl_absorpt_empirical_full_min 0.602

loop_
_space_group_symop_operation_xyz
'x, y, z'
'-x, y+1/2, -z+1/2'
'-x, -y, -z'
'x, -y-1/2, z-1/2'

loop_
_atom_site_label
_atom_site_type_symbol
_atom_site_fract_x
_atom_site_fract_y
_atom_site_fract_z
_atom_site_U_iso_or_equiv
_atom_site_adp_type
_atom_site_occupancy
_atom_site_site_symmetry_order
_atom_site_calc_flag
_atom_site_refinement_flags_posn
S01 S 0.43556(7) 0.46783(6) 0.32525(11) 0.0323(3) Uani 1 1 d .
O002 O 0.07130(19) 0.1992(2) -0.5008(3) 0.0362(7) Uani 1 1 d .
N003 N 0.7934(2) 0.2693(2) 0.9346(3) 0.0267(7) Uani 1 1 d .
N004 N 0.3993(2) 0.3952(2) 0.2127(4) 0.0309(8) Uani 1 1 d .
H004 H 0.364374 0.403697 0.136631 0.037 Uiso 1 1 calc R
N005 N 0.4964(2) 0.4084(2) 0.4370(3) 0.0281(8) Uani 1 1 d .
H005 H 0.526734 0.425967 0.513128 0.034 Uiso 1 1 calc R
C006 C 0.6152(2) 0.1883(3) 0.6742(4) 0.0254(8) Uani 1 1 d .
H006 H 0.583136 0.138705 0.657030 0.030 Uiso 1 1 calc R
C007 C 0.8390(2) 0.1943(3) 0.9891(4) 0.0258(8) Uani 1 1 d .
C008 C 0.5982(2) 0.2577(3) 0.5820(4) 0.0236(8) Uani 1 1 d .
C009 C 0.4154(2) 0.2365(3) 0.1924(4) 0.0273(9) Uani 1 1 d .
C00A C 0.8146(3) 0.3522(2) 0.9979(4) 0.0251(8) Uani 1 1 d .
C00B C 0.6476(2) 0.3315(3) 0.6131(4) 0.0263(9) Uani 1 1 d .
H00B H 0.637450 0.379275 0.555173 0.032 Uiso 1 1 calc R
C00C C 0.4909(2) 0.3270(2) 0.3891(4) 0.0229(8) Uani 1 1 d .
C00D C 0.5344(2) 0.2514(3) 0.4546(4) 0.0246(8) Uani 1 1 d .
C00E C 0.4335(2) 0.3186(3) 0.2594(4) 0.0261(9) Uani 1 1 d .
C00F C 0.7109(2) 0.3347(3) 0.7280(4) 0.0258(8) Uani 1 1 d .
H00F H 0.743012 0.384295 0.745479 0.031 Uiso 1 1 calc R
C00G C 0.8479(3) 0.1248(3) 0.9065(4) 0.0280(9) Uani 1 1 d .
H00G H 0.824071 0.127568 0.813985 0.034 Uiso 1 1 calc R
C00H C 0.6781(2) 0.1913(3) 0.7897(4) 0.0265(9) Uani 1 1 d .
H00H H 0.687613 0.144158 0.848935 0.032 Uiso 1 1 calc R
C00I C 0.2492(2) 0.1806(3) -0.1366(4) 0.0263(9) Uani 1 1 d .
C00J C 0.3101(2) 0.1713(3) -0.0053(4) 0.0265(9) Uani 1 1 d .
C00K C 0.1306(3) 0.1977(3) -0.3817(4) 0.0293(9) Uani 1 1 d .
C00L C 0.5142(3) 0.1740(3) 0.3860(4) 0.0300(9) Uani 1 1 d .
H00L H 0.539940 0.123401 0.425236 0.036 Uiso 1 1 calc R
C00M C 0.3566(3) 0.2363(3) 0.0610(4) 0.0296(9) Uani 1 1 d .
H00M H 0.350131 0.289571 0.015895 0.036 Uiso 1 1 calc R
C00N C 0.7276(2) 0.2650(3) 0.8181(4) 0.0247(8) Uani 1 1 d .
C00O C 0.8751(3) 0.1887(3) 1.1274(4) 0.0286(9) Uani 1 1 d .
H00O H 0.869279 0.234113 1.184082 0.034 Uiso 1 1 calc R
C00P C 0.4567(3) 0.1664(3) 0.2595(4) 0.0318(10) Uani 1 1 d .
H00P H 0.446477 0.111434 0.220178 0.038 Uiso 1 1 calc R
C00Q C 0.2066(3) 0.1079(3) -0.2006(4) 0.0308(9) Uani 1 1 d .
H00Q H 0.217849 0.053021 -0.161333 0.037 Uiso 1 1 calc R
C00R C 0.8920(3) 0.0518(3) 0.9614(4) 0.0307(9) Uani 1 1 d .
H00R H 0.897558 0.005938 0.905282 0.037 Uiso 1 1 calc R
C00S C 0.9133(3) 0.4608(3) 1.0970(4) 0.0342(10) Uani 1 1 d .
H00S H 0.966451 0.478592 1.123682 0.041 Uiso 1 1 calc R
C00T C 0.7554(3) 0.4069(3) 1.0205(4) 0.0309(9) Uani 1 1 d .
H00T H 0.702273 0.388746 0.996136 0.037 Uiso 1 1 calc R
C00U C 0.1480(3) 0.1164(3) -0.3213(4) 0.0345(10) Uani 1 1 d .
H00U H 0.120026 0.067399 -0.362226 0.041 Uiso 1 1 calc R
C00V C 0.8939(3) 0.3795(3) 1.0369(4) 0.0297(9) Uani 1 1 d .
H00V H 0.933932 0.343372 1.022795 0.036 Uiso 1 1 calc R
C00W C 0.9199(3) 0.1155(3) 1.1808(4) 0.0322(10) Uani 1 1 d .
H00W H 0.944774 0.112768 1.272959 0.039 Uiso 1 1 calc R
C00X C 0.2305(3) 0.2614(3) -0.1990(5) 0.0338(10) Uani 1 1 d .
H00X H 0.258122 0.310670 -0.158442 0.041 Uiso 1 1 calc R
C00Y C 0.1718(3) 0.2704(3) -0.3204(4) 0.0334(10) Uani 1 1 d .
H00Y H 0.160264 0.325149 -0.360035 0.040 Uiso 1 1 calc R
C00Z C 0.3148(3) 0.0867(3) 0.0572(5) 0.0357(10) Uani 1 1 d .
C010 C 0.0493(3) 0.2823(3) -0.5623(5) 0.0392(11) Uani 1 1 d .
H01A H 0.007031 0.274930 -0.643868 0.059 Uiso 1 1 calc GR
H01B H 0.094745 0.308415 -0.583239 0.059 Uiso 1 1 calc GR
H01C H 0.031265 0.319408 -0.501269 0.059 Uiso 1 1 calc GR
N011 N 0.3177(3) 0.0185(3) 0.1060(5) 0.0616(14) Uani 1 1 d .
C012 C 0.9279(3) 0.0465(3) 1.0982(5) 0.0331(10) Uani 1 1 d .
H012 H 0.957046 -0.002853 1.134607 0.040 Uiso 1 1 calc R
C013 C 0.8544(3) 0.5154(3) 1.1176(4) 0.0383(11) Uani 1 1 d .
H013 H 0.867767 0.569985 1.156981 0.046 Uiso 1 1 calc R
C014 C 0.7752(3) 0.4883(3) 1.0790(4) 0.0378(11) Uani 1 1 d .
H014 H 0.735312 0.524843 1.092484 0.045 Uiso 1 1 calc R

loop_
_atom_site_aniso_label
_atom_site_aniso_U_11
_atom_site_aniso_U_22
_atom_site_aniso_U_33
_atom_site_aniso_U_23
_atom_site_aniso_U_13
_atom_site_aniso_U_12
S01 0.0395(6) 0.0186(5) 0.0318(6) -0.0007(4) -0.0026(4) 0.0023(4)
O002 0.0381(18) 0.0364(17) 0.0284(16) -0.0012(13) -0.0009(13) -0.0019(14)
N003 0.0316(18) 0.0192(16) 0.0236(17) -0.0022(13) -0.0023(14) 0.0030(14)
N004 0.0342(19) 0.0253(18) 0.0270(19) 0.0016(14) -0.0023(15) -0.0003(15)
N005 0.0327(19) 0.0217(17) 0.0246(18) -0.0025(14) -0.0012(14) 0.0000(14)
C006 0.031(2) 0.0177(18) 0.027(2) -0.0015(15) 0.0061(17) -0.0011(15)
C007 0.030(2) 0.0207(19) 0.026(2) 0.0024(16) 0.0064(17) 0.0021(16)
C008 0.027(2) 0.0230(19) 0.0204(19) 0.0002(15) 0.0053(16) 0.0038(15)
C009 0.029(2) 0.023(2) 0.027(2) -0.0014(16) 0.0028(17) -0.0010(16)
C00A 0.039(2) 0.0189(18) 0.0156(18) -0.0007(15) 0.0045(16) 0.0011(16)
C00B 0.030(2) 0.024(2) 0.023(2) 0.0019(15) 0.0045(16) 0.0024(16)
C00C 0.028(2) 0.0197(19) 0.0202(19) 0.0008(15) 0.0046(16) 0.0003(15)
C00D 0.027(2) 0.0210(19) 0.024(2) -0.0005(15) 0.0045(16) -0.0002(15)
C00E 0.031(2) 0.024(2) 0.021(2) 0.0005(15) 0.0041(16) 0.0002(16)
C00F 0.029(2) 0.0205(19) 0.027(2) -0.0004(16) 0.0045(16) -0.0018(16)
C00G 0.033(2) 0.027(2) 0.021(2) -0.0010(16) 0.0025(16) 0.0008(17)
C00H 0.032(2) 0.0231(19) 0.022(2) 0.0035(16) 0.0041(16) 0.0023(16)
C00I 0.028(2) 0.024(2) 0.026(2) -0.0042(16) 0.0041(16) -0.0005(16)
C00J 0.031(2) 0.0227(19) 0.025(2) -0.0030(16) 0.0057(17) -0.0001(16)
C00K 0.029(2) 0.035(2) 0.022(2) -0.0044(17) 0.0032(17) -0.0011(17)
C00L 0.035(2) 0.021(2) 0.030(2) -0.0003(16) 0.0015(18) 0.0021(17)
C00M 0.034(2) 0.023(2) 0.028(2) -0.0017(16) 0.0020(18) -0.0012(17)
C00N 0.026(2) 0.0232(19) 0.022(2) -0.0022(15) 0.0025(16) 0.0008(16)
C00O 0.038(2) 0.024(2) 0.023(2) -0.0012(16) 0.0065(18) 0.0050(17)
C00P 0.034(2) 0.024(2) 0.033(2) -0.0077(17) 0.0010(18) -0.0004(17)
C00Q 0.037(2) 0.024(2) 0.029(2) -0.0041(17) 0.0037(18) -0.0006(17)
C00R 0.040(2) 0.024(2) 0.028(2) -0.0023(17) 0.0095(18) 0.0016(18)
C00S 0.045(3) 0.033(2) 0.022(2) -0.0007(17) 0.0034(18) -0.011(2)
C00T 0.037(2) 0.027(2) 0.028(2) -0.0004(17) 0.0089(18) 0.0040(18)
C00U 0.040(2) 0.032(2) 0.028(2) -0.0077(18) 0.0028(19) -0.0059(19)
C00V 0.037(2) 0.030(2) 0.021(2) 0.0007(16) 0.0051(17) 0.0035(18)
C00W 0.039(2) 0.032(2) 0.023(2) 0.0053(17) 0.0039(18) 0.0047(19)
C00X 0.038(2) 0.024(2) 0.034(2) -0.0038(18) 0.0001(19) -0.0060(18)
C00Y 0.038(2) 0.029(2) 0.029(2) 0.0022(18) 0.0013(18) -0.0003(18)
C00Z 0.038(2) 0.025(2) 0.037(2) -0.0029(18) -0.004(2) -0.0064(18)
C010 0.041(3) 0.039(3) 0.034(2) 0.008(2) 0.004(2) 0.002(2)
N011 0.062(3) 0.034(2) 0.069(3) 0.011(2) -0.016(3) -0.014(2)
C012 0.038(2) 0.025(2) 0.034(2) 0.0034(18) 0.0057(19) 0.0049(18)
C013 0.063(3) 0.023(2) 0.028(2) -0.0046(18) 0.011(2) -0.008(2)
C014 0.061(3) 0.026(2) 0.029(2) -0.0023(18) 0.017(2) 0.005(2)

loop_
_atom_type_symbol
_atom_type_description
_atom_type_scat_dispersion_real
_atom_type_scat_dispersion_imag
_atom_type_scat_source
C C 0.0181 0.0091 'International Tables Vol C Tables 4.2.6.8 and 6.1.1.4'
H H 0.0000 0.0000 'International Tables Vol C Tables 4.2.6.8 and 6.1.1.4'
N N 0.0311 0.0180 'International Tables Vol C Tables 4.2.6.8 and 6.1.1.4'
O O 0.0492 0.0322 'International Tables Vol C Tables 4.2.6.8 and 6.1.1.4'
S S 0.3331 0.5567 'International Tables Vol C Tables 4.2.6.8 and 6.1.1.4'

loop_
_geom_angle_atom_site_label_1
_geom_angle_atom_site_label_2
_geom_angle_atom_site_label_3
_geom_angle
N004 S01 N005 100.17(18)
C00K O002 C010 117.2(4)
C007 N003 C00A 119.5(3)
C00N N003 C007 122.1(3)
C00N N003 C00A 118.5(3)
C00E N004 S01 107.3(3)
C00C N005 S01 107.2(3)
C00H C006 C008 122.0(4)
C00G C007 N003 121.2(4)
C00O C007 N003 120.0(4)
C00O C007 C00G 118.8(4)
C006 C008 C00B 116.9(4)
C006 C008 C00D 121.5(4)
C00B C008 C00D 121.5(4)
C00E C009 C00M 117.2(4)
C00P C009 C00E 115.4(4)
C00P C009 C00M 127.4(4)
C00T C00A N003 120.0(4)
C00V C00A N003 120.7(4)
C00V C00A C00T 119.3(4)
C00F C00B C008 121.4(4)
N005 C00C C00D 126.9(4)
N005 C00C C00E 112.8(3)
C00E C00C C00D 120.3(3)
C00C C00D C008 122.3(3)
C00L C00D C008 122.6(4)
C00L C00D C00C 115.0(4)
N004 C00E C009 125.2(4)
N004 C00E C00C 112.5(4)
C009 C00E C00C 122.2(4)
C00B C00F C00N 121.1(4)
C00R C00G C007 120.4(4)
C006 C00H C00N 120.3(4)
C00Q C00I C00J 120.7(4)
C00X C00I C00J 121.7(4)
C00X C00I C00Q 117.6(4)
C00M C00J C00I 125.1(4)
C00M C00J C00Z 119.0(4)
C00Z C00J C00I 115.7(4)
O002 C00K C00U 115.8(4)
O002 C00K C00Y 124.6(4)
C00Y C00K C00U 119.7(4)
C00D C00L C00P 124.1(4)
C00J C00M C009 130.2(4)
C00F C00N N003 120.2(4)
C00F C00N C00H 118.2(4)
C00H C00N N003 121.6(4)
C00W C00O C007 120.1(4)
C009 C00P C00L 122.9(4)
C00U C00Q C00I 121.0(4)
C012 C00R C00G 120.7(4)
C013 C00S C00V 120.7(4)
C014 C00T C00A 120.3(4)
C00Q C00U C00K 120.3(4)
C00S C00V C00A 119.9(4)
C012 C00W C00O 120.7(4)
C00Y C00X C00I 121.7(4)
C00K C00Y C00X 119.7(4)
N011 C00Z C00J 179.1(5)
C00R C012 C00W 119.3(4)
C00S C013 C014 119.5(4)
C00T C014 C013 120.3(4)

loop_
_geom_bond_atom_site_label_1
_geom_bond_atom_site_label_2
_geom_bond_distance
S01 N004 1.606(4)
S01 N005 1.615(4)
O002 C00K 1.370(5)
O002 C010 1.426(5)
N003 C007 1.421(5)
N003 C00A 1.428(5)
N003 C00N 1.416(5)
N004 C00E 1.343(5)
N005 C00C 1.333(5)
C006 C008 1.401(5)
C006 C00H 1.379(6)
C007 C00G 1.395(6)
C007 C00O 1.394(6)
C008 C00B 1.402(6)
C008 C00D 1.473(5)
C009 C00E 1.428(6)
C009 C00M 1.457(6)
C009 C00P 1.368(6)
C00A C00T 1.393(6)
C00A C00V 1.391(6)
C00B C00F 1.380(6)
C00C C00D 1.445(5)
C00C C00E 1.438(5)
C00D C00L 1.375(6)
C00F C00N 1.391(5)
C00G C00R 1.386(6)
C00H C00N 1.400(6)
C00I C00J 1.480(6)
C00I C00Q 1.397(6)
C00I C00X 1.391(6)
C00J C00M 1.344(6)
C00J C00Z 1.438(6)
C00K C00U 1.387(6)
C00K C00Y 1.379(6)
C00L C00P 1.414(6)
C00O C00W 1.390(6)
C00Q C00U 1.382(6)
C00R C012 1.378(6)
C00S C00V 1.390(6)
C00S C013 1.380(7)
C00T C014 1.385(6)
C00W C012 1.386(6)
C00X C00Y 1.388(6)
C00Z N011 1.153(6)
C013 C014 1.388(7)
